data_2001647
loop_
_publ_author_name
'K\"uppers, H.'
'Kim, S. A.'

_publ_contact_author
;
Prof. Dr Horst K\"uppers
Mineralogisches Institut der Universit\"at Kiel
Olshausenstr. 40
D - 2300 Kiel FRG
;
_publ_section_title
;
 Structure of <i>cis</i>-4-cyclohexene-1,2-dicarboxylic acid
;
_journal_issue 6
_journal_name_full 'Acta Crystallographica Section C'
_journal_page_first 1218
_journal_page_last 1220
_journal_paper_doi 10.1107/S0108270193000095
_journal_volume 49
_journal_year 1993
_chemical_formula_structural 'C6 H8 (COOH)2'
_chemical_formula_sum 'C8 H10 O4'
_chemical_formula_weight 170.16
_chemical_name_systematic
;
cis-4-Cyclohexene-1,2-dicarboxylic Acid
;
_space_group_IT_number 2
_symmetry_cell_setting triclinic
_symmetry_space_group_name_Hall '-P 1'
_symmetry_space_group_name_H-M 'P -1'
_cell_angle_alpha 64.280(10)
_cell_angle_beta 74.320(10)
_cell_angle_gamma 74.810(10)
_cell_formula_units_Z 2
_cell_length_a 10.8970(10)
_cell_length_b 6.9410(10)
_cell_length_c 6.3450(10)
_cell_measurement_reflns_used 64
_cell_measurement_temperature 293
_cell_measurement_theta_max 31.16
_cell_measurement_theta_min 3.32
_cell_volume 410.44(10)
_computing_data_collection 'Philips PW1100'
_computing_molecular_graphics 'ORTEPII (Johnson, 1976)'
_computing_publication_material ' ORFFE (Busing, Martin & Levy, 1964); PLATON (Spek, 1982)'
_computing_structure_refinement 'SHELX76 (Sheldrick, 1976)'
_computing_structure_solution 'MITHRIL (Gilmore, 1983)'
_diffrn_ambient_temperature 293
_diffrn_measurement_device 'Philips PW1100 diffractometer'
_diffrn_measurement_method \w/2\q
_diffrn_radiation_monochromator graphite
_diffrn_radiation_source xray_tube
_diffrn_radiation_type 'Molybdenum K\a'
_diffrn_radiation_wavelength 0.7107
_diffrn_reflns_limit_h_max 15
_diffrn_reflns_limit_h_min -14
_diffrn_reflns_limit_k_max 9
_diffrn_reflns_limit_k_min -8
_diffrn_reflns_limit_l_max 8
_diffrn_reflns_limit_l_min 0
_diffrn_reflns_number 2389
_diffrn_reflns_theta_max 30
_diffrn_reflns_theta_min 2
_diffrn_standards_decay_% 0
_diffrn_standards_interval_time 60
_diffrn_standards_number 3
_exptl_absorpt_coefficient_mu 0.10
_exptl_absorpt_correction_type none
_exptl_crystal_colour colourless
_exptl_crystal_density_diffrn 1.377
_exptl_crystal_F_000 180
_exptl_crystal_size_max 0.49
_exptl_crystal_size_mid 0.42
_exptl_crystal_size_min 0.17
_refine_diff_density_max .25
_refine_diff_density_min -.25
_refine_ls_extinction_coef 'g = 0.58(2)*10^-5^'
_refine_ls_extinction_method 'f = F(1-gF^2^/sin\q) (shelx76)'
_refine_ls_hydrogen_treatment refall
_refine_ls_matrix_type full
_refine_ls_number_constraints 0
_refine_ls_number_parameters 151
_refine_ls_number_reflns 2186
_refine_ls_number_restraints 0
_refine_ls_R_factor_obs .066
_refine_ls_shift/esd_max .054
_refine_ls_structure_factor_coef F
_refine_ls_weighting_details 'w = 1/\s^2^'
_refine_ls_weighting_scheme calc
_refine_ls_wR_factor_obs .049
_reflns_number_observed 2186
_reflns_number_total 2389
_reflns_observed_criterion |F|^2^>0
_cod_data_source_file sh1025.cif
_cod_data_source_block a
_cod_depositor_comments
;
The following automatic conversions were performed:

'_refine_ls_weighting_scheme' value '1/\s^2^' was changed to 'calc'.
New tag '_refine_ls_weighting_details' was created. The value of the
new tag was set to 'w = 1/\s^2^'.

Automatic conversion script
Id: cif_fix_values 3143 2015-03-26 13:38:13Z robertas 
;
_cod_original_cell_volume 410.47(4)
_cod_database_code 2001647

loop_
_symmetry_equiv_pos_as_xyz
x,y,z
-x,-y,-z

loop_
_atom_site_aniso_label
_atom_site_aniso_U_11
_atom_site_aniso_U_22
_atom_site_aniso_U_33
_atom_site_aniso_U_12
_atom_site_aniso_U_13
_atom_site_aniso_U_23
_atom_site_aniso_type_symbol
C1 .0313(9) .0294(9) .0438(10) -.0040(7) -.0098(7) -.0163(7) C
C2 .0313(8) .0338(9) .0344(9) -.0113(7) -.0031(7) -.0161(7) C
C3 .0462(11) .0331(9) .0528(11) -.0116(8) -.0133(9) -.0188(8) C
C4 .0791(15) .0520(13) .0543(13) -.0377(11) -.0081(11) -.0133(10) C
C5 .0856(17) .0623(14) .0413(12) -.0415(12) -.0042(11) -.0090(10) C
C6 .0510(11) .0430(11) .0386(10) -.0136(9) -.0113(9) -.0136(8) C
C7 .0286(8) .0356(9) .0466(10) -.0034(7) -.0101(7) -.0206(8) C
C8 .0336(8) .0320(9) .0321(8) -.0132(7) -.00532(7) -.0100(7) C
O1 .0638(9) .0530(8) .0585(8) -.0249(7) -.0187(7) -.02274(7) O
O2 .0564(8) .0537(8) .0507(8) -.0288(7) -.0038(6) -.0200(7) O
O3 .0439(7) .0395(7) .0569(8) -.0006(6) -.0188(6) -.0271(6) O
O4 .0457(8) .0489(8) .0600(8) -.0016(6) -.0251(6) -.0283(6) O

loop_
_atom_site_label
_atom_site_fract_x
_atom_site_fract_y
_atom_site_fract_z
_atom_site_U_iso_or_equiv
_atom_site_thermal_displace_type
_atom_site_calc_flag
_atom_site_calc_attached_atom
_atom_site_type_symbol
C1 .6579(2) .4326(3) .2869(3) .0336(5) Uani ? ? C
C2 .7409(2) .4127(3) .4579(3) .0315(5) Uani ? ? C
C3 .7855(2) .6290(3) .3837(3) .0413(6) Uani ? ? C
C4 .8301(2) .7293(3) .1250(4) .0599(8) Uani ? ? C
C5 .8070(2) .6714(4) -.0298(4) .0627(9) Uani ? ? C
C6 .7298(2) .4991(3) .0311(3) .0431(6) Uani ? ? C
C7 .59390(10) .2367(3) .3765(3) .0349(5) Uani ? ? C
C8 .85350(10) .2304(3) .4748(3) .0320(5) Uani ? ? C
O1 .56680(10) .1955(2) .2152(2) .0533(5) Uani ? ? O
O2 .56490(10) .1315(2) .5910(2) .0510(5) Uani ? ? O
O3 .86820(10) .1019(2) .3810(2) .0430(5) Uani ? ? O
O4 .93300(10) .2148(2) .6058(2) .0469(5) Uani ? ? O
H1 .5867(16) .550(3) .290(3) .039(5) Uiso ? ? H
H2 .6904(15) .376(3) .614(3) .034(4) Uiso ? ? H
H31 .7084(18) .726(3) .438(3) .049(5) Uiso ? ? H
H32 .8562(19) .605(3) .469(3) .060(6) Uiso ? ? H
H4 .880(2) .852(4) .067(3) .075(6) Uiso ? ? H
H5 .836(2) .746(4) -.189(4) .094(8) Uiso ? ? H
H61 .7876(16) .371(3) .006(3) .045(5) Uiso ? ? H
H62 .6632(17) .558(3) -.074(3) .053(5) Uiso ? ? H
H7 .514(3) .059(5) .300(5) .135(10) Uiso ? ? H
H8 1.005(2) .090(4) .611(4) .089(8) Uiso ? ? H

loop_
_atom_type_symbol
_atom_type_description
_atom_type_scat_dispersion_real
_atom_type_scat_dispersion_imag
_atom_type_scat_source
C ? .002 .002 'Cromer and Mann (1968); Cromer and Liberman (1970)'
O ? .008 .006 'Cromer and Mann (1968); Cromer and Liberman (1970)'
H ? .0 .0 'Stewart, Davidson and Simpson  (1965)'

loop_
_geom_angle_atom_site_label_1
_geom_angle_atom_site_label_2
_geom_angle_atom_site_label_3
_geom_angle_site_symmetry_1
_geom_angle_site_symmetry_2
_geom_angle_site_symmetry_3
_geom_angle
_geom_angle_publ_flag
C1 C2 C3 . . . 110.50(10) yes
C2 C3 C4 . . . 111.9(2) yes
H31 C3 H32 . . . 108.8(18) ?
C3 C4 C5 . . . 124.2(2) yes
C4 C5 C6 . . . 124.8(2) yes
C5 C6 C1 . . . 111.0(2) yes
H61 C6 H62 . . . 109.4(18) ?
C6 C1 C2 . . . 112.4(2) yes
C2 C1 C7 . . . 111.90(10) yes
C6 C1 C7 . . . 114.8(2) yes
C1 C2 C8 . . . 111.4(2) yes
C3 C2 C8 . . . 111.50(10) yes
O1 C7 O2 . . . 123.4(2) yes
O3 C8 O4 . . . 122.50(10) yes
O1 H7 O2 . . 2_656 177.(3) yes
O4 H8 O3 . . 2_756 175.(3) yes

loop_
_geom_bond_atom_site_label_1
_geom_bond_atom_site_label_2
_geom_bond_site_symmetry_1
_geom_bond_site_symmetry_2
_geom_bond_distance
_geom_bond_publ_flag
C1 C2 . . 1.532(3) yes
C2 C3 . . 1.536(3) yes
C3 C4 . . 1.473(3) yes
C4 C5 . . 1.311(4) yes
C5 C6 . . 1.496(4) yes
C6 C1 . . 1.521(2) yes
C1 C7 . . 1.507(3) yes
C2 C8 . . 1.503(2) yes
C7 O1 . . 1.295(3) yes
C7 O2 . . 1.229(2) yes
C8 O3 . . 1.229(3) yes
C8 O4 . . 1.310(3) yes
C1 H1 . . 0.97(2) ?
C2 H2 . . 0.950(10) ?
C3 H31 . . 1.01(2) ?
C3 H32 . . 0.99(2) ?
C4 H4 . . 1.01(3) ?
C5 H5 . . 0.92(2) ?
C6 H61 . . 1.00(2) ?
C6 H62 . . 1.00(2) ?
O1 H7 . . 1.10(3) yes
O4 H8 . . 1.00(2) yes
O1 O2 . 2_656 2.656(2) yes
O3 O4 2_756 . 2.641(2) yes

loop_
_geom_contact_atom_site_label_1
_geom_contact_atom_site_label_2
_geom_contact_distance
_geom_contact_site_symmetry_1
_geom_contact_site_symmetry_2
_geom_contact_publ_flag
? ? ? ? ? ?

loop_
_geom_torsion_atom_site_label_1
_geom_torsion_atom_site_label_2
_geom_torsion_atom_site_label_3
_geom_torsion_atom_site_label_4
_geom_torsion_site_symmetry_1
_geom_torsion_site_symmetry_2
_geom_torsion_site_symmetry_3
_geom_torsion_site_symmetry_4
_geom_torsion
_geom_torsion_publ_flag
C7 C1 C2 C8 . . . . 65.2(2) no
